data_7031256
loop_
_publ_author_name
'Song, Li-Cheng'
'Hu, Fu-Qiang'
'Wang, Miao-Miao'
'Xie, Zhao-Jun'
'Xu, Kai-Kai'
'Song, Hai-Bin'

_publ_section_title
;
 Synthesis, structural characterization, and some properties of
 2-acylmethyl-6-ester group-difunctionalized pyridine-containing iron
 complexes related to the active site of [Fe]-hydrogenase.
;
_journal_issue 21
_journal_name_full 'Dalton transactions (Cambridge, England : 2003)'
_journal_page_first 8062
_journal_page_last 8071
_journal_paper_doi 10.1039/c4dt00335g
_journal_volume 43
_journal_year 2014
_chemical_formula_sum 'C12 H10 Fe I N O5'
_chemical_formula_weight 430.96
_chemical_name_systematic
; 
 ? 
;
_space_group_IT_number 15
_symmetry_cell_setting monoclinic
_symmetry_space_group_name_Hall '-C 2yc'
_symmetry_space_group_name_H-M 'C 1 2/c 1'
_atom_sites_solution_hydrogens geom
_atom_sites_solution_primary direct
_atom_sites_solution_secondary difmap
_audit_creation_method SHELXL-97
_cell_angle_alpha 90.00
_cell_angle_beta 92.112(7)
_cell_angle_gamma 90.00
_cell_formula_units_Z 16
_cell_length_a 50.70(2)
_cell_length_b 7.723(4)
_cell_length_c 14.397(7)
_cell_measurement_reflns_used 8046
_cell_measurement_temperature 113(2)
_cell_measurement_theta_max 28.0
_cell_measurement_theta_min 1.7
_cell_volume 5633(5)
_computing_cell_refinement CrystalClear
_computing_data_collection CrystalClear
_computing_data_reduction CrystalClear
_computing_molecular_graphics 'Bruker SHELXTL'
_computing_publication_material 'CrystalStructure 3.8'
_computing_structure_refinement 'SHELXL-97 (Sheldrick, 1997)'
_computing_structure_solution 'SHELXS-97 (Sheldrick, 1990)'
_diffrn_ambient_temperature 113(2)
_diffrn_detector_area_resol_mean 14.22
_diffrn_measured_fraction_theta_full 0.992
_diffrn_measured_fraction_theta_max 0.992
_diffrn_measurement_device_type 'Rigaku Saturn724 CCD'
_diffrn_measurement_method '\w and \f scans'
_diffrn_radiation_monochromator multilayer
_diffrn_radiation_source 'rotating anode'
_diffrn_radiation_type MoK\a
_diffrn_radiation_wavelength 0.71073
_diffrn_reflns_av_R_equivalents 0.0288
_diffrn_reflns_av_unetI/netI 0.0350
_diffrn_reflns_limit_h_max 66
_diffrn_reflns_limit_h_min -66
_diffrn_reflns_limit_k_max 10
_diffrn_reflns_limit_k_min -10
_diffrn_reflns_limit_l_max 18
_diffrn_reflns_limit_l_min -14
_diffrn_reflns_number 20808
_diffrn_reflns_theta_full 27.90
_diffrn_reflns_theta_max 27.90
_diffrn_reflns_theta_min 2.41
_diffrn_standards_decay_% 0
_diffrn_standards_interval_count 0
_diffrn_standards_interval_time 0
_diffrn_standards_number 0
_exptl_absorpt_coefficient_mu 3.280
_exptl_absorpt_correction_T_max 0.6943
_exptl_absorpt_correction_T_min 0.5600
_exptl_absorpt_correction_type multi-scan
_exptl_absorpt_process_details CrystalClear
_exptl_crystal_colour Colorless
_exptl_crystal_density_diffrn 2.033
_exptl_crystal_density_method 'not measured'
_exptl_crystal_description Prism
_exptl_crystal_F_000 3328
_exptl_crystal_size_max 0.20
_exptl_crystal_size_mid 0.18
_exptl_crystal_size_min 0.12
_refine_diff_density_max 0.678
_refine_diff_density_min -0.958
_refine_diff_density_rms 0.092
_refine_ls_extinction_method none
_refine_ls_goodness_of_fit_ref 0.992
_refine_ls_hydrogen_treatment constr
_refine_ls_matrix_type full
_refine_ls_number_parameters 363
_refine_ls_number_reflns 6684
_refine_ls_number_restraints 0
_refine_ls_restrained_S_all 0.992
_refine_ls_R_factor_all 0.0249
_refine_ls_R_factor_gt 0.0204
_refine_ls_shift/su_max 0.002
_refine_ls_shift/su_mean 0.000
_refine_ls_structure_factor_coef Fsqd
_refine_ls_weighting_details 'calc w=1/[\s^2^(Fo^2^)+(0.0199P)^2^+0.0000P] where P=(Fo^2^+2Fc^2^)/3'
_refine_ls_weighting_scheme calc
_refine_ls_wR_factor_gt 0.0462
_refine_ls_wR_factor_ref 0.0472
_reflns_number_gt 5537
_reflns_number_total 6684
_reflns_threshold_expression >2sigma(I)
_cod_data_source_file c4dt00335g1.cif
_cod_data_source_block 1
_cod_depositor_comments
;
The following automatic conversions were performed:

'_symmetry_cell_setting' value 'Monoclinic' changed to 'monoclinic'
according to
/usr/data/users/saulius/crontab/automatic-downloads/current/RSC/lib/dictionaries/cif_core.dic
dictionary named 'cif_core.dic' version 2.4.2 from 2011-04-26.

Automatic conversion script
Id: cif_fix_values 2281 2013-09-26 08:29:07Z andrius 
;
_cod_original_sg_symbol_H-M C2/c
_cod_database_code 7031256

loop_
_symmetry_equiv_pos_as_xyz
'x, y, z'
'-x, y, -z+1/2'
'x+1/2, y+1/2, z'
'-x+1/2, y+1/2, -z+1/2'
'-x, -y, -z'
'x, -y, z-1/2'
'-x+1/2, -y+1/2, -z'
'x+1/2, -y+1/2, z-1/2'

loop_
_atom_site_label
_atom_site_type_symbol
_atom_site_fract_x
_atom_site_fract_y
_atom_site_fract_z
_atom_site_U_iso_or_equiv
_atom_site_adp_type
_atom_site_occupancy
_atom_site_symmetry_multiplicity
_atom_site_calc_flag
_atom_site_refinement_flags
Fe1 Fe 0.072876(6) 0.79213(4) 0.44065(2) 0.01274(7) Uani 1 1 d .
Fe2 Fe 0.182407(6) 0.95119(4) 0.81720(2) 0.01595(7) Uani 1 1 d .
I1 I 0.030690(3) 0.929632(17) 0.354016(10) 0.01730(4) Uani 1 1 d .
I2 I 0.217294(3) 0.827602(18) 0.939001(10) 0.02027(4) Uani 1 1 d .
O1 O 0.10580(3) 1.0251(2) 0.33441(12) 0.0273(4) Uani 1 1 d .
O2 O 0.11859(3) 0.6852(2) 0.55549(12) 0.0275(4) Uani 1 1 d .
O3 O 0.07932(3) 1.10248(19) 0.54341(11) 0.0227(4) Uani 1 1 d .
O4 O 0.06713(3) 0.55018(17) 0.35474(10) 0.0171(3) Uani 1 1 d .
O5 O 0.07919(3) 0.34553(19) 0.25393(12) 0.0295(4) Uani 1 1 d .
O6 O 0.16624(4) 1.1792(2) 0.96641(14) 0.0439(5) Uani 1 1 d .
O7 O 0.14598(4) 1.1222(3) 0.68824(12) 0.0352(4) Uani 1 1 d .
O8 O 0.20967(3) 1.2697(2) 0.79858(12) 0.0314(4) Uani 1 1 d .
O9 O 0.16003(3) 0.69218(18) 0.82937(10) 0.0195(3) Uani 1 1 d .
O10 O 0.12872(3) 0.5040(3) 0.86863(12) 0.0377(5) Uani 1 1 d .
N1 N 0.04985(3) 0.6482(2) 0.51417(12) 0.0147(4) Uani 1 1 d .
N2 N 0.19675(3) 0.8024(2) 0.72069(12) 0.0161(4) Uani 1 1 d .
C1 C 0.09262(4) 0.9328(3) 0.37398(16) 0.0177(5) Uani 1 1 d .
C2 C 0.10106(4) 0.7210(3) 0.50712(16) 0.0178(5) Uani 1 1 d .
C3 C 0.06862(4) 0.9643(3) 0.53460(15) 0.0160(4) Uani 1 1 d .
C4 C 0.04818(5) 0.9059(3) 0.60503(16) 0.0218(5) Uani 1 1 d .
H4A H 0.0560 0.9168 0.6688 0.026 Uiso 1 1 calc R
H4B H 0.0326 0.9831 0.6000 0.026 Uiso 1 1 calc R
C5 C 0.03952(4) 0.7238(3) 0.58917(16) 0.0182(5) Uani 1 1 d .
C6 C 0.02279(5) 0.6315(3) 0.64497(17) 0.0252(5) Uani 1 1 d .
H6 H 0.0155 0.6847 0.6977 0.030 Uiso 1 1 calc R
C7 C 0.01684(5) 0.4611(3) 0.62301(17) 0.0271(6) Uani 1 1 d .
H7 H 0.0054 0.3965 0.6607 0.032 Uiso 1 1 calc R
C8 C 0.02759(4) 0.3852(3) 0.54605(17) 0.0231(5) Uani 1 1 d .
H8 H 0.0235 0.2687 0.5298 0.028 Uiso 1 1 calc R
C9 C 0.04445(4) 0.4821(3) 0.49310(15) 0.0172(5) Uani 1 1 d .
C10 C 0.05847(5) 0.4075(3) 0.41272(16) 0.0224(5) Uani 1 1 d .
H10A H 0.0739 0.3388 0.4354 0.027 Uiso 1 1 calc R
H10B H 0.0465 0.3303 0.3762 0.027 Uiso 1 1 calc R
C11 C 0.07782(4) 0.4959(3) 0.27250(16) 0.0196(5) Uani 1 1 d .
C12 C 0.08619(5) 0.6429(3) 0.21374(16) 0.0233(5) Uani 1 1 d .
H12A H 0.1033 0.6864 0.2373 0.035 Uiso 1 1 calc R
H12B H 0.0730 0.7357 0.2157 0.035 Uiso 1 1 calc R
H12C H 0.0877 0.6033 0.1495 0.035 Uiso 1 1 calc R
C13 C 0.17221(5) 1.0878(3) 0.90888(18) 0.0262(5) Uani 1 1 d .
C14 C 0.15911(5) 1.0510(3) 0.73683(18) 0.0247(6) Uani 1 1 d .
C15 C 0.20796(4) 1.1185(3) 0.77830(16) 0.0211(5) Uani 1 1 d .
C16 C 0.22766(4) 1.0346(3) 0.71414(16) 0.0220(5) Uani 1 1 d .
H16A H 0.2306 1.1127 0.6610 0.026 Uiso 1 1 calc R
H16B H 0.2448 1.0190 0.7485 0.026 Uiso 1 1 calc R
C17 C 0.21818(4) 0.8630(3) 0.67835(16) 0.0179(5) Uani 1 1 d .
C18 C 0.22967(5) 0.7686(3) 0.60891(16) 0.0232(5) Uani 1 1 d .
H18 H 0.2447 0.8122 0.5789 0.028 Uiso 1 1 calc R
C19 C 0.21905(5) 0.6107(3) 0.58387(17) 0.0269(6) Uani 1 1 d .
H19 H 0.2267 0.5443 0.5362 0.032 Uiso 1 1 calc R
C20 C 0.19720(5) 0.5487(3) 0.62841(16) 0.0245(5) Uani 1 1 d .
H20 H 0.1898 0.4391 0.6123 0.029 Uiso 1 1 calc R
C21 C 0.18640(4) 0.6478(3) 0.69609(15) 0.0182(5) Uani 1 1 d .
C22 C 0.16219(5) 0.5919(3) 0.74488(16) 0.0255(5) Uani 1 1 d .
H22A H 0.1463 0.6102 0.7038 0.031 Uiso 1 1 calc R
H22B H 0.1634 0.4671 0.7602 0.031 Uiso 1 1 calc R
C23 C 0.14208(4) 0.6271(3) 0.88943(17) 0.0245(5) Uani 1 1 d .
C24 C 0.14189(5) 0.7227(3) 0.97940(16) 0.0288(6) Uani 1 1 d .
H24A H 0.1285 0.8139 0.9756 0.043 Uiso 1 1 calc R
H24B H 0.1593 0.7748 0.9923 0.043 Uiso 1 1 calc R
H24C H 0.1378 0.6421 1.0295 0.043 Uiso 1 1 calc R

loop_
_atom_site_aniso_label
_atom_site_aniso_U_11
_atom_site_aniso_U_22
_atom_site_aniso_U_33
_atom_site_aniso_U_23
_atom_site_aniso_U_13
_atom_site_aniso_U_12
Fe1 0.01511(14) 0.01076(14) 0.01255(16) 0.00087(12) 0.00312(12) -0.00052(11)
Fe2 0.01674(15) 0.01613(15) 0.01508(17) 0.00115(13) 0.00206(13) 0.00278(12)
I1 0.01752(7) 0.01546(7) 0.01892(9) 0.00488(6) 0.00050(6) -0.00036(5)
I2 0.01972(8) 0.02290(8) 0.01802(9) 0.00304(6) -0.00178(6) 0.00015(6)
O1 0.0272(9) 0.0238(8) 0.0318(11) 0.0049(8) 0.0122(8) -0.0054(7)
O2 0.0230(9) 0.0349(10) 0.0244(10) 0.0038(8) -0.0003(8) 0.0044(7)
O3 0.0315(9) 0.0152(8) 0.0215(9) -0.0042(7) 0.0027(7) -0.0033(7)
O4 0.0250(8) 0.0100(7) 0.0165(8) 0.0012(6) 0.0041(7) -0.0009(6)
O5 0.0437(11) 0.0168(8) 0.0284(10) -0.0068(7) 0.0060(9) 0.0017(7)
O6 0.0444(12) 0.0456(12) 0.0422(13) -0.0191(10) 0.0089(10) 0.0134(9)
O7 0.0320(10) 0.0480(11) 0.0256(11) 0.0118(9) 0.0000(9) 0.0052(9)
O8 0.0383(10) 0.0167(8) 0.0396(11) -0.0009(8) 0.0052(9) -0.0012(7)
O9 0.0215(8) 0.0222(8) 0.0152(8) 0.0007(7) 0.0041(7) -0.0050(6)
O10 0.0345(10) 0.0503(12) 0.0284(11) 0.0040(9) 0.0022(8) -0.0237(9)
N1 0.0159(9) 0.0130(8) 0.0152(10) 0.0038(7) 0.0016(7) 0.0001(7)
N2 0.0187(9) 0.0166(9) 0.0129(10) 0.0020(7) 0.0003(8) 0.0008(7)
C1 0.0191(10) 0.0164(10) 0.0176(12) -0.0022(9) 0.0009(9) 0.0025(9)
C2 0.0203(11) 0.0158(10) 0.0180(12) 0.0005(9) 0.0091(10) -0.0003(9)
C3 0.0191(10) 0.0154(10) 0.0136(12) 0.0023(9) 0.0017(9) 0.0036(8)
C4 0.0315(13) 0.0178(11) 0.0167(13) -0.0005(9) 0.0105(10) 0.0022(9)
C5 0.0183(10) 0.0212(11) 0.0155(12) 0.0035(9) 0.0032(9) 0.0029(9)
C6 0.0239(12) 0.0331(13) 0.0193(13) 0.0056(11) 0.0075(10) -0.0002(10)
C7 0.0225(12) 0.0333(13) 0.0255(14) 0.0145(11) 0.0029(11) -0.0072(10)
C8 0.0232(11) 0.0184(11) 0.0275(14) 0.0076(10) -0.0015(10) -0.0048(9)
C9 0.0196(10) 0.0135(10) 0.0183(12) 0.0035(9) -0.0017(9) -0.0007(8)
C10 0.0304(13) 0.0120(10) 0.0252(14) 0.0040(9) 0.0067(11) -0.0031(9)
C11 0.0219(11) 0.0205(11) 0.0160(12) -0.0016(10) -0.0014(9) 0.0012(9)
C12 0.0351(13) 0.0208(11) 0.0142(12) 0.0010(10) 0.0040(10) 0.0016(10)
C13 0.0218(12) 0.0287(13) 0.0281(15) 0.0010(11) 0.0025(11) 0.0050(10)
C14 0.0202(11) 0.0202(12) 0.0347(16) -0.0013(11) 0.0144(11) 0.0014(9)
C15 0.0239(11) 0.0197(11) 0.0194(13) 0.0041(10) -0.0018(10) 0.0008(9)
C16 0.0234(11) 0.0227(12) 0.0203(13) 0.0025(10) 0.0064(10) -0.0048(9)
C17 0.0185(10) 0.0191(11) 0.0161(12) 0.0036(9) 0.0016(9) 0.0019(9)
C18 0.0222(11) 0.0282(12) 0.0198(13) 0.0017(10) 0.0074(10) 0.0039(10)
C19 0.0342(14) 0.0266(13) 0.0201(14) -0.0038(11) 0.0039(11) 0.0096(11)
C20 0.0333(13) 0.0193(11) 0.0208(14) -0.0022(10) -0.0007(11) 0.0004(10)
C21 0.0213(11) 0.0180(11) 0.0151(12) 0.0018(9) -0.0011(9) -0.0003(9)
C22 0.0293(13) 0.0263(13) 0.0207(14) -0.0039(10) -0.0026(11) -0.0098(10)
C23 0.0155(11) 0.0357(13) 0.0223(14) 0.0093(11) 0.0003(10) -0.0045(10)
C24 0.0250(12) 0.0416(15) 0.0205(14) 0.0050(12) 0.0071(11) -0.0033(11)

loop_
_atom_type_symbol
_atom_type_description
_atom_type_scat_dispersion_real
_atom_type_scat_dispersion_imag
_atom_type_scat_source
C C 0.0033 0.0016 'International Tables Vol C Tables 4.2.6.8 and 6.1.1.4'
H H 0.0000 0.0000 'International Tables Vol C Tables 4.2.6.8 and 6.1.1.4'
N N 0.0061 0.0033 'International Tables Vol C Tables 4.2.6.8 and 6.1.1.4'
O O 0.0106 0.0060 'International Tables Vol C Tables 4.2.6.8 and 6.1.1.4'
Fe Fe 0.3463 0.8444 'International Tables Vol C Tables 4.2.6.8 and 6.1.1.4'
I I -0.4742 1.8119 'International Tables Vol C Tables 4.2.6.8 and 6.1.1.4'

loop_
_geom_angle_atom_site_label_1
_geom_angle_atom_site_label_2
_geom_angle_atom_site_label_3
_geom_angle
C2 Fe1 C1 91.26(10)
C2 Fe1 C3 86.77(10)
C1 Fe1 C3 92.15(10)
C2 Fe1 N1 90.98(9)
C1 Fe1 N1 176.89(8)
C3 Fe1 N1 85.81(9)
C2 Fe1 O4 97.14(8)
C1 Fe1 O4 105.87(8)
C3 Fe1 O4 161.41(7)
N1 Fe1 O4 75.99(7)
C2 Fe1 I1 173.47(7)
C1 Fe1 I1 87.82(8)
C3 Fe1 I1 86.81(7)
N1 Fe1 I1 89.71(6)
O4 Fe1 I1 89.33(5)
C13 Fe2 C14 91.21(11)
C13 Fe2 C15 91.99(11)
C14 Fe2 C15 87.59(10)
C13 Fe2 N2 175.09(10)
C14 Fe2 N2 92.70(10)
C15 Fe2 N2 85.21(9)
C13 Fe2 O9 107.46(9)
C14 Fe2 O9 96.17(9)
C15 Fe2 O9 160.06(8)
N2 Fe2 O9 75.08(7)
C13 Fe2 I2 85.83(9)
C14 Fe2 I2 175.91(8)
C15 Fe2 I2 89.68(8)
N2 Fe2 I2 90.12(6)
O9 Fe2 I2 87.43(5)
C11 O4 C10 113.32(16)
C11 O4 Fe1 132.33(12)
C10 O4 Fe1 110.32(13)
C23 O9 C22 113.90(18)
C23 O9 Fe2 134.71(14)
C22 O9 Fe2 110.27(12)
C9 N1 C5 120.77(18)
C9 N1 Fe1 122.81(15)
C5 N1 Fe1 116.41(14)
C21 N2 C17 120.08(19)
C21 N2 Fe2 123.67(15)
C17 N2 Fe2 116.25(15)
O1 C1 Fe1 177.3(2)
O2 C2 Fe1 174.2(2)
O3 C3 C4 120.11(19)
O3 C3 Fe1 128.98(17)
C4 C3 Fe1 110.91(15)
C5 C4 C3 112.13(17)
C5 C4 H4A 109.2
C3 C4 H4A 109.2
C5 C4 H4B 109.2
C3 C4 H4B 109.2
H4A C4 H4B 107.9
N1 C5 C6 120.3(2)
N1 C5 C4 114.24(18)
C6 C5 C4 125.5(2)
C7 C6 C5 119.3(2)
C7 C6 H6 120.4
C5 C6 H6 120.4
C8 C7 C6 119.8(2)
C8 C7 H7 120.1
C6 C7 H7 120.1
C7 C8 C9 118.7(2)
C7 C8 H8 120.6
C9 C8 H8 120.6
N1 C9 C8 121.1(2)
N1 C9 C10 116.34(18)
C8 C9 C10 122.5(2)
O4 C10 C9 108.26(17)
O4 C10 H10A 110.0
C9 C10 H10A 110.0
O4 C10 H10B 110.0
C9 C10 H10B 110.0
H10A C10 H10B 108.4
O5 C11 O4 120.9(2)
O5 C11 C12 126.5(2)
O4 C11 C12 112.59(18)
C11 C12 H12A 109.5
C11 C12 H12B 109.5
H12A C12 H12B 109.5
C11 C12 H12C 109.5
H12A C12 H12C 109.5
H12B C12 H12C 109.5
O6 C13 Fe2 177.7(2)
O7 C14 Fe2 175.0(2)
O8 C15 C16 120.9(2)
O8 C15 Fe2 128.47(18)
C16 C15 Fe2 110.61(15)
C17 C16 C15 112.05(18)
C17 C16 H16A 109.2
C15 C16 H16A 109.2
C17 C16 H16B 109.2
C15 C16 H16B 109.2
H16A C16 H16B 107.9
N2 C17 C18 120.8(2)
N2 C17 C16 113.93(19)
C18 C17 C16 125.3(2)
C19 C18 C17 119.0(2)
C19 C18 H18 120.5
C17 C18 H18 120.5
C18 C19 C20 119.8(2)
C18 C19 H19 120.1
C20 C19 H19 120.1
C21 C20 C19 118.9(2)
C21 C20 H20 120.5
C19 C20 H20 120.5
N2 C21 C20 121.4(2)
N2 C21 C22 116.74(19)
C20 C21 C22 121.9(2)
O9 C22 C21 109.13(18)
O9 C22 H22A 109.9
C21 C22 H22A 109.9
O9 C22 H22B 109.9
C21 C22 H22B 109.9
H22A C22 H22B 108.3
O10 C23 O9 121.0(2)
O10 C23 C24 126.0(2)
O9 C23 C24 113.0(2)
C23 C24 H24A 109.5
C23 C24 H24B 109.5
H24A C24 H24B 109.5
C23 C24 H24C 109.5
H24A C24 H24C 109.5
H24B C24 H24C 109.5

loop_
_geom_bond_atom_site_label_1
_geom_bond_atom_site_label_2
_geom_bond_distance
Fe1 C2 1.777(2)
Fe1 C1 1.782(2)
Fe1 C3 1.915(2)
Fe1 N1 1.9517(17)
Fe1 O4 2.2537(16)
Fe1 I1 2.6571(9)
Fe2 C13 1.781(3)
Fe2 C14 1.796(3)
Fe2 C15 1.927(2)
Fe2 N2 1.9631(18)
Fe2 O9 2.3094(17)
Fe2 I2 2.6241(9)
O1 C1 1.143(2)
O2 C2 1.142(3)
O3 C3 1.202(2)
O4 C11 1.385(2)
O4 C10 1.460(2)
O5 C11 1.194(3)
O6 C13 1.137(3)
O7 C14 1.096(3)
O8 C15 1.206(3)
O9 C23 1.373(2)
O9 C22 1.450(3)
O10 C23 1.199(3)
N1 C9 1.344(3)
N1 C5 1.350(3)
N2 C21 1.346(3)
N2 C17 1.349(3)
C3 C4 1.544(3)
C4 C5 1.488(3)
C4 H4A 0.9900
C4 H4B 0.9900
C5 C6 1.387(3)
C6 C7 1.384(3)
C6 H6 0.9500
C7 C8 1.383(3)
C7 H7 0.9500
C8 C9 1.386(3)
C8 H8 0.9500
C9 C10 1.496(3)
C10 H10A 0.9900
C10 H10B 0.9900
C11 C12 1.487(3)
C12 H12A 0.9800
C12 H12B 0.9800
C12 H12C 0.9800
C15 C16 1.529(3)
C16 C17 1.495(3)
C16 H16A 0.9900
C16 H16B 0.9900
C17 C18 1.383(3)
C18 C19 1.376(3)
C18 H18 0.9500
C19 C20 1.385(3)
C19 H19 0.9500
C20 C21 1.369(3)
C20 H20 0.9500
C21 C22 1.500(3)
C22 H22A 0.9900
C22 H22B 0.9900
C23 C24 1.491(3)
C24 H24A 0.9800
C24 H24B 0.9800
C24 H24C 0.9800

loop_
_geom_torsion_atom_site_label_1
_geom_torsion_atom_site_label_2
_geom_torsion_atom_site_label_3
_geom_torsion_atom_site_label_4
_geom_torsion
C2 Fe1 O4 C11 -86.18(19)
C1 Fe1 O4 C11 7.2(2)
C3 Fe1 O4 C11 172.6(2)
N1 Fe1 O4 C11 -175.40(19)
I1 Fe1 O4 C11 94.72(18)
C2 Fe1 O4 C10 69.12(14)
C1 Fe1 O4 C10 162.48(14)
C3 Fe1 O4 C10 -32.1(3)
N1 Fe1 O4 C10 -20.10(13)
I1 Fe1 O4 C10 -109.98(13)
C13 Fe2 O9 C23 -1.0(2)
C14 Fe2 O9 C23 -94.2(2)
C15 Fe2 O9 C23 165.8(3)
N2 Fe2 O9 C23 174.6(2)
I2 Fe2 O9 C23 83.83(19)
C13 Fe2 O9 C22 165.74(16)
C14 Fe2 O9 C22 72.51(16)
C15 Fe2 O9 C22 -27.5(3)
N2 Fe2 O9 C22 -18.64(14)
I2 Fe2 O9 C22 -109.45(14)
C2 Fe1 N1 C9 -87.97(18)
C1 Fe1 N1 C9 136.2(17)
C3 Fe1 N1 C9 -174.66(18)
O4 Fe1 N1 C9 9.14(16)
I1 Fe1 N1 C9 98.52(17)
C2 Fe1 N1 C5 91.48(17)
C1 Fe1 N1 C5 -44.3(18)
C3 Fe1 N1 C5 4.80(16)
O4 Fe1 N1 C5 -171.40(17)
I1 Fe1 N1 C5 -82.02(16)
C13 Fe2 N2 C21 131.1(11)
C14 Fe2 N2 C21 -86.16(19)
C15 Fe2 N2 C21 -173.52(19)
O9 Fe2 N2 C21 9.51(17)
I2 Fe2 N2 C21 96.82(18)
C13 Fe2 N2 C17 -48.8(11)
C14 Fe2 N2 C17 93.88(17)
C15 Fe2 N2 C17 6.52(17)
O9 Fe2 N2 C17 -170.45(17)
I2 Fe2 N2 C17 -83.14(16)
C2 Fe1 C1 O1 -45(4)
C3 Fe1 C1 O1 42(4)
N1 Fe1 C1 O1 91(5)
O4 Fe1 C1 O1 -143(4)
I1 Fe1 C1 O1 129(4)
C1 Fe1 C2 O2 98.0(19)
C3 Fe1 C2 O2 5.9(19)
N1 Fe1 C2 O2 -79.9(19)
O4 Fe1 C2 O2 -155.9(19)
I1 Fe1 C2 O2 16(2)
C2 Fe1 C3 O3 82.8(2)
C1 Fe1 C3 O3 -8.4(2)
N1 Fe1 C3 O3 174.0(2)
O4 Fe1 C3 O3 -174.37(17)
I1 Fe1 C3 O3 -96.1(2)
C2 Fe1 C3 C4 -97.51(16)
C1 Fe1 C3 C4 171.36(16)
N1 Fe1 C3 C4 -6.29(15)
O4 Fe1 C3 C4 5.4(3)
I1 Fe1 C3 C4 83.66(15)
O3 C3 C4 C5 -173.2(2)
Fe1 C3 C4 C5 7.0(2)
C9 N1 C5 C6 -1.0(3)
Fe1 N1 C5 C6 179.52(17)
C9 N1 C5 C4 177.8(2)
Fe1 N1 C5 C4 -1.7(3)
C3 C4 C5 N1 -3.5(3)
C3 C4 C5 C6 175.2(2)
N1 C5 C6 C7 0.1(4)
C4 C5 C6 C7 -178.6(2)
C5 C6 C7 C8 0.0(4)
C6 C7 C8 C9 0.7(4)
C5 N1 C9 C8 1.8(3)
Fe1 N1 C9 C8 -178.76(16)
C5 N1 C9 C10 -175.7(2)
Fe1 N1 C9 C10 3.8(3)
C7 C8 C9 N1 -1.7(3)
C7 C8 C9 C10 175.6(2)
C11 O4 C10 C9 -173.22(18)
Fe1 O4 C10 C9 26.4(2)
N1 C9 C10 O4 -21.2(3)
C8 C9 C10 O4 161.4(2)
C10 O4 C11 O5 0.4(3)
Fe1 O4 C11 O5 155.18(17)
C10 O4 C11 C12 179.21(19)
Fe1 O4 C11 C12 -26.1(3)
C14 Fe2 C13 O6 -84(7)
C15 Fe2 C13 O6 4(7)
N2 Fe2 C13 O6 59(7)
O9 Fe2 C13 O6 179(100)
I2 Fe2 C13 O6 93(7)
C13 Fe2 C14 O7 69(3)
C15 Fe2 C14 O7 -23(3)
N2 Fe2 C14 O7 -108(3)
O9 Fe2 C14 O7 177(83)
I2 Fe2 C14 O7 25(3)
C13 Fe2 C15 O8 -15.5(2)
C14 Fe2 C15 O8 75.7(2)
N2 Fe2 C15 O8 168.6(2)
O9 Fe2 C15 O8 177.19(17)
I2 Fe2 C15 O8 -101.3(2)
C13 Fe2 C15 C16 164.25(17)
C14 Fe2 C15 C16 -104.62(18)
N2 Fe2 C15 C16 -11.71(16)
O9 Fe2 C15 C16 -3.1(3)
I2 Fe2 C15 C16 78.44(16)
O8 C15 C16 C17 -165.1(2)
Fe2 C15 C16 C17 15.2(2)
C21 N2 C17 C18 0.5(3)
Fe2 N2 C17 C18 -179.51(17)
C21 N2 C17 C16 -179.0(2)
Fe2 N2 C17 C16 1.0(3)
C15 C16 C17 N2 -10.5(3)
C15 C16 C17 C18 170.0(2)
N2 C17 C18 C19 -0.5(4)
C16 C17 C18 C19 179.0(2)
C17 C18 C19 C20 -0.2(4)
C18 C19 C20 C21 0.8(4)
C17 N2 C21 C20 0.1(3)
Fe2 N2 C21 C20 -179.83(17)
C17 N2 C21 C22 -178.6(2)
Fe2 N2 C21 C22 1.5(3)
C19 C20 C21 N2 -0.8(4)
C19 C20 C21 C22 177.8(2)
C23 O9 C22 C21 -166.54(19)
Fe2 O9 C22 C21 23.7(2)
N2 C21 C22 O9 -18.3(3)
C20 C21 C22 O9 163.0(2)
C22 O9 C23 O10 -4.1(3)
Fe2 O9 C23 O10 162.30(18)
C22 O9 C23 C24 174.8(2)
Fe2 O9 C23 C24 -18.8(3)
